data_4133004
loop_
_publ_author_name
'Liu, Siyuan'
'L\'egar\'e, Marc-Andr\'e'
'Hofmann, Alexander'
'Braunschweig, Holger'

_publ_section_title
;
 A Boradiselenirane and a Boraditellurirane: Isolable Heavy Analogs of
 Dioxiranes and Dithiiranes.
;
_journal_issue 36
_journal_name_full 'Journal of the American Chemical Society'
_journal_page_first 11223
_journal_page_last 11226
_journal_paper_doi 10.1021/jacs.8b07829
_journal_volume 140
_journal_year 2018
_chemical_formula_moiety 'C9 H17 B N2 S2'
_chemical_formula_sum 'C9 H17 B N2 S2'
_chemical_formula_weight 228.17
_space_group_crystal_system triclinic
_space_group_IT_number 2
_space_group_name_Hall '-P 1'
_space_group_name_H-M_alt 'P -1'
_atom_sites_solution_hydrogens geom
_atom_sites_solution_primary iterative
_atom_sites_solution_secondary difmap
_audit_creation_method SHELXL-2016/6
_cell_angle_alpha 75.737(8)
_cell_angle_beta 77.099(8)
_cell_angle_gamma 74.734(19)
_cell_formula_units_Z 2
_cell_length_a 6.4382(20)
_cell_length_b 9.070(3)
_cell_length_c 10.891(3)
_cell_measurement_reflns_used 9974
_cell_measurement_temperature 100(2)
_cell_measurement_theta_max 27.51
_cell_measurement_theta_min 2.38
_cell_volume 586.0(3)
_computing_cell_refinement 'Saint+ ver. V8.37A (Bruker AXS)'
_computing_data_collection 'APEX2 ver. 2014.9 (Bruker AXS)'
_computing_data_reduction 'Saint+ ver. V8.37A (Bruker AXS)'
_computing_molecular_graphics 'ShelXLe (Huebschle et all, 2011)'
_computing_publication_material 'SHELXL-2016/6 (Sheldrick, 2016)'
_computing_structure_refinement 'SHELXL-2016/6 (Sheldrick, 2016)'
_computing_structure_solution 'SHELXT (Sheldrick, 2014)'
_diffrn_ambient_temperature 100(2)
_diffrn_detector 'CCD area detector (Apex2)'
_diffrn_detector_area_resol_mean 8.333
_diffrn_measured_fraction_theta_full 1.000
_diffrn_measured_fraction_theta_max 1.000
_diffrn_measurement_device_type 'Bruker X8-APEX II'
_diffrn_measurement_method '\f and \w scans'
_diffrn_radiation_monochromator 'multi-layer mirror'
_diffrn_radiation_type MoK\a
_diffrn_radiation_wavelength 0.71073
_diffrn_reflns_av_R_equivalents 0.0394
_diffrn_reflns_av_unetI/netI 0.0144
_diffrn_reflns_Laue_measured_fraction_full 1.000
_diffrn_reflns_Laue_measured_fraction_max 1.000
_diffrn_reflns_limit_h_max 7
_diffrn_reflns_limit_h_min -7
_diffrn_reflns_limit_k_max 11
_diffrn_reflns_limit_k_min -11
_diffrn_reflns_limit_l_max 13
_diffrn_reflns_limit_l_min -13
_diffrn_reflns_number 34550
_diffrn_reflns_point_group_measured_fraction_full 1.000
_diffrn_reflns_point_group_measured_fraction_max 1.000
_diffrn_reflns_theta_full 26.000
_diffrn_reflns_theta_max 26.017
_diffrn_reflns_theta_min 1.958
_diffrn_source 'rotating-anode (Nonius FR-591)'
_exptl_absorpt_coefficient_mu 0.418
_exptl_absorpt_correction_T_max 0.7456
_exptl_absorpt_correction_T_min 0.6943
_exptl_absorpt_correction_type multi-scan
_exptl_absorpt_process_details 'SadAbs 2014/5 (Bruker AXS)'
_exptl_crystal_colour yellow
_exptl_crystal_density_diffrn 1.293
_exptl_crystal_description block
_exptl_crystal_F_000 244
_exptl_crystal_size_max 0.36
_exptl_crystal_size_mid 0.25
_exptl_crystal_size_min 0.12
_refine_diff_density_max 0.380
_refine_diff_density_min -0.341
_refine_diff_density_rms 0.049
_refine_ls_extinction_method none
_refine_ls_goodness_of_fit_ref 1.069
_refine_ls_hydrogen_treatment constr
_refine_ls_matrix_type full
_refine_ls_number_parameters 132
_refine_ls_number_reflns 2304
_refine_ls_number_restraints 0
_refine_ls_restrained_S_all 1.069
_refine_ls_R_factor_all 0.0306
_refine_ls_R_factor_gt 0.0275
_refine_ls_shift/su_max 0.003
_refine_ls_shift/su_mean 0.000
_refine_ls_structure_factor_coef Fsqd
_refine_ls_weighting_details 'w=1/[\s^2^(Fo^2^)+(0.0259P)^2^+0.4831P] where P=(Fo^2^+2Fc^2^)/3'
_refine_ls_weighting_scheme calc
_refine_ls_wR_factor_gt 0.0664
_refine_ls_wR_factor_ref 0.0681
_reflns_Friedel_coverage 0.000
_reflns_number_gt 2121
_reflns_number_total 2304
_reflns_threshold_expression 'I > 2\s(I)'
_cod_data_source_file ja8b07829_si_003.cif
_cod_data_source_block AlHo037_a
_cod_database_code 4133004
_shelx_shelxl_version_number 2016/6
_shelx_space_group_comment
;
The symmetry employed for this shelxl refinement is uniquely defined
by the following loop, which should always be used as a source of
symmetry information in preference to the above space-group names.
They are only intended as comments.
;
_shelx_estimated_absorpt_t_min 0.864
_shelx_estimated_absorpt_t_max 0.952

loop_
_space_group_symop_operation_xyz
'x, y, z'
'-x, -y, -z'

loop_
_atom_site_label
_atom_site_type_symbol
_atom_site_fract_x
_atom_site_fract_y
_atom_site_fract_z
_atom_site_U_iso_or_equiv
_atom_site_adp_type
_atom_site_occupancy
_atom_site_site_symmetry_order
_atom_site_calc_flag
_atom_site_refinement_flags_posn
_atom_site_refinement_flags_adp
S1 S 0.28927(6) 0.21975(4) 0.37422(3) 0.01365(11) Uani 1 1 d . .
B1 B 0.5474(3) 0.27448(18) 0.26458(15) 0.0109(3) Uani 1 1 d . .
C1 C 0.6569(2) 0.37125(16) 0.32866(13) 0.0102(3) Uani 1 1 d . .
N1 N 0.69625(19) 0.51521(14) 0.27867(12) 0.0121(3) Uani 1 1 d . .
S2 S 0.27943(6) 0.40112(4) 0.21224(3) 0.01432(11) Uani 1 1 d . .
C2 C 0.7061(2) 0.15381(17) 0.17869(14) 0.0129(3) Uani 1 1 d . .
N2 N 0.71054(19) 0.33366(14) 0.44736(12) 0.0116(3) Uani 1 1 d . .
C5 C 0.8608(3) 0.02940(18) 0.26039(15) 0.0193(3) Uani 1 1 d . .
H5A H 0.953819 -0.045139 0.208397 0.029 Uiso 1 1 calc R U
H5AB H 0.774724 -0.025728 0.334866 0.029 Uiso 1 1 calc R U
H5AC H 0.952441 0.079823 0.289961 0.029 Uiso 1 1 calc R U
C4 C 0.8481(3) 0.23999(19) 0.06555(15) 0.0190(3) Uani 1 1 d . .
H4A H 0.943886 0.165563 0.014301 0.029 Uiso 1 1 calc R U
H4AB H 0.937054 0.288964 0.098644 0.029 Uiso 1 1 calc R U
H4AC H 0.753814 0.320386 0.011595 0.029 Uiso 1 1 calc R U
C3 C 0.5777(3) 0.07110(18) 0.12465(15) 0.0185(3) Uani 1 1 d . .
H3A H 0.679286 0.004184 0.068882 0.028 Uiso 1 1 calc R U
H3AB H 0.474427 0.149032 0.074836 0.028 Uiso 1 1 calc R U
H3AC H 0.497268 0.007256 0.195715 0.028 Uiso 1 1 calc R U
C7 C 0.7686(2) 0.56754(17) 0.36683(15) 0.0145(3) Uani 1 1 d . .
H7 H 0.805876 0.665325 0.354891 0.017 Uiso 1 1 calc R U
C6 C 0.7764(2) 0.45426(17) 0.47258(15) 0.0141(3) Uani 1 1 d . .
H6 H 0.819049 0.456787 0.549958 0.017 Uiso 1 1 calc R U
C8 C 0.6687(3) 0.60777(18) 0.15083(15) 0.0208(3) Uani 1 1 d . .
H8A H 0.804073 0.641635 0.107995 0.031 Uiso 1 1 calc R U
H8AB H 0.548928 0.699395 0.158550 0.031 Uiso 1 1 calc R U
H8AC H 0.634612 0.544408 0.100117 0.031 Uiso 1 1 calc R U
C9 C 0.7081(3) 0.18556(18) 0.53790(14) 0.0162(3) Uani 1 1 d . .
H9A H 0.677034 0.203376 0.625999 0.024 Uiso 1 1 calc R U
H9AB H 0.850766 0.114146 0.523590 0.024 Uiso 1 1 calc R U
H9AC H 0.594725 0.139687 0.524932 0.024 Uiso 1 1 calc R U

loop_
_atom_site_aniso_label
_atom_site_aniso_U_11
_atom_site_aniso_U_22
_atom_site_aniso_U_33
_atom_site_aniso_U_23
_atom_site_aniso_U_13
_atom_site_aniso_U_12
S1 0.01287(19) 0.01481(19) 0.01419(19) -0.00259(14) -0.00075(14) -0.00618(14)
B1 0.0117(7) 0.0109(7) 0.0106(7) -0.0011(6) -0.0025(6) -0.0038(6)
C1 0.0074(6) 0.0109(7) 0.0115(7) -0.0034(5) 0.0002(5) -0.0011(5)
N1 0.0123(6) 0.0114(6) 0.0131(6) -0.0029(5) -0.0010(5) -0.0037(5)
S2 0.01258(19) 0.01561(19) 0.01492(19) -0.00181(14) -0.00497(14) -0.00232(14)
C2 0.0134(7) 0.0139(7) 0.0128(7) -0.0050(6) -0.0020(6) -0.0033(6)
N2 0.0093(6) 0.0137(6) 0.0121(6) -0.0035(5) -0.0021(5) -0.0021(5)
C5 0.0199(8) 0.0165(8) 0.0210(8) -0.0073(6) -0.0055(6) 0.0021(6)
C4 0.0202(8) 0.0205(8) 0.0166(8) -0.0076(6) 0.0026(6) -0.0061(6)
C3 0.0220(8) 0.0181(8) 0.0191(8) -0.0094(6) -0.0034(6) -0.0055(6)
C7 0.0117(7) 0.0154(7) 0.0196(8) -0.0092(6) -0.0010(6) -0.0049(6)
C6 0.0094(7) 0.0191(7) 0.0170(7) -0.0097(6) -0.0024(6) -0.0026(6)
C8 0.0300(9) 0.0164(8) 0.0167(8) 0.0035(6) -0.0049(7) -0.0116(7)
C9 0.0179(8) 0.0165(7) 0.0133(7) 0.0002(6) -0.0055(6) -0.0028(6)

loop_
_atom_type_symbol
_atom_type_description
_atom_type_scat_dispersion_real
_atom_type_scat_dispersion_imag
_atom_type_scat_source
C C 0.0033 0.0016 'International Tables Vol C Tables 4.2.6.8 and 6.1.1.4'
H H 0.0000 0.0000 'International Tables Vol C Tables 4.2.6.8 and 6.1.1.4'
B B 0.0013 0.0007 'International Tables Vol C Tables 4.2.6.8 and 6.1.1.4'
N N 0.0061 0.0033 'International Tables Vol C Tables 4.2.6.8 and 6.1.1.4'
S S 0.1246 0.1234 'International Tables Vol C Tables 4.2.6.8 and 6.1.1.4'

loop_
_geom_angle_atom_site_label_1
_geom_angle_atom_site_label_2
_geom_angle_atom_site_label_3
_geom_angle
B1 S1 S2 56.99(5)
C1 B1 C2 118.41(12)
C1 B1 S1 111.75(10)
C2 B1 S1 119.23(11)
C1 B1 S2 110.31(10)
C2 B1 S2 120.21(11)
S1 B1 S2 66.06(6)
N2 C1 N1 105.00(12)
N2 C1 B1 127.96(12)
N1 C1 B1 126.79(13)
C1 N1 C7 110.37(12)
C1 N1 C8 126.96(12)
C7 N1 C8 122.67(13)
B1 S2 S1 56.95(5)
C3 C2 C4 108.44(12)
C3 C2 C5 108.47(13)
C4 C2 C5 107.54(13)
C3 C2 B1 112.14(12)
C4 C2 B1 110.23(12)
C5 C2 B1 109.89(12)
C1 N2 C6 110.73(12)
C1 N2 C9 126.30(12)
C6 N2 C9 122.95(13)
C2 C5 H5A 109.5
C2 C5 H5AB 109.5
H5A C5 H5AB 109.5
C2 C5 H5AC 109.5
H5A C5 H5AC 109.5
H5AB C5 H5AC 109.5
C2 C4 H4A 109.5
C2 C4 H4AB 109.5
H4A C4 H4AB 109.5
C2 C4 H4AC 109.5
H4A C4 H4AC 109.5
H4AB C4 H4AC 109.5
C2 C3 H3A 109.5
C2 C3 H3AB 109.5
H3A C3 H3AB 109.5
C2 C3 H3AC 109.5
H3A C3 H3AC 109.5
H3AB C3 H3AC 109.5
C6 C7 N1 107.08(13)
C6 C7 H7 126.5
N1 C7 H7 126.5
C7 C6 N2 106.79(13)
C7 C6 H6 126.6
N2 C6 H6 126.6
N1 C8 H8A 109.5
N1 C8 H8AB 109.5
H8A C8 H8AB 109.5
N1 C8 H8AC 109.5
H8A C8 H8AC 109.5
H8AB C8 H8AC 109.5
N2 C9 H9A 109.5
N2 C9 H9AB 109.5
H9A C9 H9AB 109.5
N2 C9 H9AC 109.5
H9A C9 H9AC 109.5
H9AB C9 H9AC 109.5

loop_
_geom_bond_atom_site_label_1
_geom_bond_atom_site_label_2
_geom_bond_distance
S1 B1 1.9209(17)
S1 S2 2.0946(7)
B1 C1 1.613(2)
B1 C2 1.614(2)
B1 S2 1.9218(17)
C1 N2 1.3516(19)
C1 N1 1.3520(19)
N1 C7 1.3801(19)
N1 C8 1.4597(19)
C2 C3 1.534(2)
C2 C4 1.538(2)
C2 C5 1.538(2)
N2 C6 1.3769(19)
N2 C9 1.4589(19)
C5 H5A 0.9800
C5 H5AB 0.9800
C5 H5AC 0.9800
C4 H4A 0.9800
C4 H4AB 0.9800
C4 H4AC 0.9800
C3 H3A 0.9800
C3 H3AB 0.9800
C3 H3AC 0.9800
C7 C6 1.342(2)
C7 H7 0.9500
C6 H6 0.9500
C8 H8A 0.9800
C8 H8AB 0.9800
C8 H8AC 0.9800
C9 H9A 0.9800
C9 H9AB 0.9800
C9 H9AC 0.9800

loop_
_geom_torsion_atom_site_label_1
_geom_torsion_atom_site_label_2
_geom_torsion_atom_site_label_3
_geom_torsion_atom_site_label_4
_geom_torsion
C2 B1 C1 N2 -93.16(18)
S1 B1 C1 N2 51.29(18)
S2 B1 C1 N2 122.73(13)
C2 B1 C1 N1 93.44(17)
S1 B1 C1 N1 -122.12(13)
S2 B1 C1 N1 -50.67(17)
N2 C1 N1 C7 -1.40(15)
B1 C1 N1 C7 173.22(13)
N2 C1 N1 C8 178.75(13)
B1 C1 N1 C8 -6.6(2)
C1 B1 C2 C3 179.99(12)
S1 B1 C2 C3 38.22(16)
S2 B1 C2 C3 -39.52(17)
C1 B1 C2 C4 -59.09(17)
S1 B1 C2 C4 159.15(11)
S2 B1 C2 C4 81.40(14)
C1 B1 C2 C5 59.26(17)
S1 B1 C2 C5 -82.51(14)
S2 B1 C2 C5 -160.25(11)
N1 C1 N2 C6 1.74(15)
B1 C1 N2 C6 -172.80(13)
N1 C1 N2 C9 -176.47(12)
B1 C1 N2 C9 9.0(2)
C1 N1 C7 C6 0.56(16)
C8 N1 C7 C6 -179.58(13)
N1 C7 C6 N2 0.51(15)
C1 N2 C6 C7 -1.43(16)
C9 N2 C6 C7 176.84(13)
